data_7036384
loop_
_publ_author_name
'VenkatRamani, Sudarsan'
'Ghiviriga, Ion'
'Abboud, Khalil A.'
'Veige, Adam S.'

_publ_section_title
;
 A new ONO(3-) trianionic pincer ligand with intermediate flexibility and
 its tungsten alkylidene and alkylidyne complexes.
;
_journal_issue 42
_journal_name_full 'Dalton transactions (Cambridge, England : 2003)'
_journal_page_first 18475
_journal_page_last 18486
_journal_paper_doi 10.1039/c5dt02911b
_journal_volume 44
_journal_year 2015
_chemical_formula_moiety 'C38 H60 N1 O3 W1, C19 H18 P1, 0.5(C5 H12)'
_chemical_formula_sum 'C59.5 H84 N O3 P W'
_chemical_formula_weight 1076.09
_space_group_crystal_system monoclinic
_space_group_IT_number 14
_space_group_name_Hall '-P 2yn'
_space_group_name_H-M_alt 'P 1 21/n 1'
_symmetry_space_group_name_Hall '-P 2yn'
_symmetry_space_group_name_H-M 'P 1 21/n 1'
_atom_sites_solution_hydrogens mixed
_audit_creation_method SHELXL-2014/6
_audit_update_record
;
2015-07-27 deposited with the CCDC.
2015-09-03 downloaded from the CCDC.
;
_cell_angle_alpha 90
_cell_angle_beta 99.3665(11)
_cell_angle_gamma 90
_cell_formula_units_Z 4
_cell_length_a 14.1363(3)
_cell_length_b 17.4732(4)
_cell_length_c 22.8371(4)
_cell_measurement_reflns_used 9980
_cell_measurement_temperature 100(2)
_cell_measurement_theta_max 28.0
_cell_measurement_theta_min 2.0
_cell_volume 5565.7(2)
_computing_cell_refinement 'Bruker APEX2'
_computing_data_collection 'Bruker APEX2 (Bruker, 2008)'
_computing_data_reduction 'Bruker SAINT (Bruker, 2008)'
_computing_molecular_graphics 'SHELXL-2013 (Sheldrick, 2013)'
_computing_publication_material 'SHELXL-2013 (Sheldrick, 2013)'
_computing_structure_refinement 'SHELXL-2013 (Sheldrick, 2013)'
_computing_structure_solution 'SHELXL-2013 (Sheldrick, 2013)'
_diffrn_ambient_temperature 100(2)
_diffrn_measured_fraction_theta_full 1.000
_diffrn_measured_fraction_theta_max 1.000
_diffrn_measurement_device_type 'Bruker APEX-II CCD'
_diffrn_measurement_method 'phi and omega scans'
_diffrn_radiation_monochromator graphite
_diffrn_radiation_source 'fine-focus sealed tube'
_diffrn_radiation_type MoK\a
_diffrn_radiation_wavelength 0.71073
_diffrn_reflns_av_R_equivalents 0.0624
_diffrn_reflns_av_unetI/netI 0.0420
_diffrn_reflns_Laue_measured_fraction_full 1.000
_diffrn_reflns_Laue_measured_fraction_max 1.000
_diffrn_reflns_limit_h_max 18
_diffrn_reflns_limit_h_min -18
_diffrn_reflns_limit_k_max 22
_diffrn_reflns_limit_k_min -22
_diffrn_reflns_limit_l_max 29
_diffrn_reflns_limit_l_min -29
_diffrn_reflns_number 126389
_diffrn_reflns_point_group_measured_fraction_full 1.000
_diffrn_reflns_point_group_measured_fraction_max 1.000
_diffrn_reflns_theta_full 25.242
_diffrn_reflns_theta_max 27.500
_diffrn_reflns_theta_min 1.587
_diffrn_standards_interval_count 0
_diffrn_standards_interval_time 0
_diffrn_standards_number 0
_exptl_absorpt_coefficient_mu 2.146
_exptl_absorpt_correction_T_max 0.9015
_exptl_absorpt_correction_T_min 0.7239
_exptl_absorpt_correction_type analytical
_exptl_absorpt_process_details 'based on measured indexed crystal faces, Bruker SHELXTL  v6.14 (Bruker 2008)'
_exptl_crystal_colour orange
_exptl_crystal_density_diffrn 1.284
_exptl_crystal_description plates
_exptl_crystal_F_000 2244
_exptl_crystal_size_max 0.267
_exptl_crystal_size_mid 0.178
_exptl_crystal_size_min 0.064
_refine_diff_density_max 1.111
_refine_diff_density_min -0.802
_refine_diff_density_rms 0.086
_refine_ls_extinction_method none
_refine_ls_goodness_of_fit_ref 0.984
_refine_ls_hydrogen_treatment mixed
_refine_ls_matrix_type full
_refine_ls_number_parameters 570
_refine_ls_number_reflns 12808
_refine_ls_number_restraints 30
_refine_ls_restrained_S_all 0.993
_refine_ls_R_factor_all 0.0404
_refine_ls_R_factor_gt 0.0284
_refine_ls_shift/su_max 0.007
_refine_ls_shift/su_mean 0.000
_refine_ls_structure_factor_coef Fsqd
_refine_ls_weighting_details 'w=1/[\s^2^(Fo^2^)+(0.0357P)^2^] where P=(Fo^2^+2Fc^2^)/3'
_refine_ls_weighting_scheme calc
_refine_ls_wR_factor_gt 0.0652
_refine_ls_wR_factor_ref 0.0678
_reflns_Friedel_coverage 0.000
_reflns_number_gt 10167
_reflns_number_total 12808
_reflns_threshold_expression 'I > 2\s(I)'
_cod_data_source_file c5dt02911b2.cif
_cod_data_source_block sud13
_cod_depositor_comments 'Adding full bibliography for 7036383--7036384.cif.'
_cod_original_formula_sum 'C59.50 H84 N O3 P W'
_cod_database_code 7036384
_shelx_space_group_comment
; 
The symmetry employed for this shelxl refinement is uniquely defined 
by the following loop, which should always be used as a source of 
symmetry information in preference to the above space-group names. 
They are only intended as comments. 
;
_shelx_estimated_absorpt_t_min 0.598
_shelx_estimated_absorpt_t_max 0.875
_shelxl_version_number 2014/6

loop_
_space_group_symop_operation_xyz
'x, y, z'
'-x+1/2, y+1/2, -z+1/2'
'-x, -y, -z'
'x-1/2, -y-1/2, z-1/2'

loop_
_atom_site_label
_atom_site_type_symbol
_atom_site_fract_x
_atom_site_fract_y
_atom_site_fract_z
_atom_site_U_iso_or_equiv
_atom_site_adp_type
_atom_site_occupancy
_atom_site_site_symmetry_order
_atom_site_calc_flag
_atom_site_refinement_flags_posn
_atom_site_refinement_flags_adp
_atom_site_refinement_flags_occupancy
_atom_site_disorder_assembly
_atom_site_disorder_group
W1 W 0.88607(2) 0.17736(2) 0.15768(2) 0.01736(4) Uani 1 1 d . . . . .
O1 O 0.76566(13) 0.18841(10) 0.19044(8) 0.0213(4) Uani 1 1 d . . . . .
O2 O 1.02879(13) 0.17644(10) 0.16919(8) 0.0222(4) Uani 1 1 d . . . . .
O3 O 0.88725(13) 0.27622(10) 0.12149(8) 0.0228(4) Uani 1 1 d . . . . .
N1 N 0.92901(16) 0.11561(13) 0.23559(10) 0.0212(5) Uani 1 1 d . . . . .
C1 C 0.75083(19) 0.19431(15) 0.24716(12) 0.0194(6) Uani 1 1 d . . . . .
C2 C 0.69041(19) 0.25146(15) 0.26463(12) 0.0218(6) Uani 1 1 d . . . . .
C3 C 0.6718(2) 0.24722(16) 0.32343(13) 0.0275(7) Uani 1 1 d . . . . .
H3A H 0.6305 0.2845 0.3360 0.033 Uiso 1 1 calc R U . . .
C4 C 0.7101(2) 0.19196(16) 0.36401(13) 0.0277(7) Uani 1 1 d . . . . .
C5 C 0.7727(2) 0.13869(16) 0.34562(12) 0.0246(6) Uani 1 1 d . . . . .
H5A H 0.8016 0.1012 0.3729 0.029 Uiso 1 1 calc R U . . .
C6 C 0.79352(19) 0.13930(15) 0.28836(12) 0.0214(6) Uani 1 1 d . . . . .
C7 C 0.8588(2) 0.07997(16) 0.26745(13) 0.0234(6) Uani 1 1 d . . . . .
H7A H 0.8188(18) 0.0411(15) 0.2421(11) 0.017(7) Uiso 1 1 d . . . . .
H7B H 0.892(2) 0.0528(18) 0.3015(13) 0.036(9) Uiso 1 1 d . . . . .
C8 C 0.6470(2) 0.31447(16) 0.22247(13) 0.0255(6) Uani 1 1 d . . . . .
C9 C 0.5799(2) 0.36741(18) 0.25063(15) 0.0369(8) Uani 1 1 d . . . . .
H9A H 0.5263 0.3375 0.2609 0.055 Uiso 1 1 calc R U . . .
H9B H 0.5551 0.4076 0.2223 0.055 Uiso 1 1 calc R U . . .
H9C H 0.6155 0.3908 0.2866 0.055 Uiso 1 1 calc R U . . .
C10 C 0.5882(2) 0.28051(19) 0.16618(13) 0.0337(7) Uani 1 1 d . . . . .
H10A H 0.5381 0.2471 0.1771 0.051 Uiso 1 1 calc R U . . .
H10B H 0.6303 0.2507 0.1448 0.051 Uiso 1 1 calc R U . . .
H10C H 0.5585 0.3220 0.1407 0.051 Uiso 1 1 calc R U . . .
C11 C 0.7284(2) 0.36470(16) 0.20613(14) 0.0317(7) Uani 1 1 d . . . . .
H11A H 0.7717 0.3331 0.1868 0.048 Uiso 1 1 calc R U . . .
H11B H 0.7642 0.3876 0.2422 0.048 Uiso 1 1 calc R U . . .
H11C H 0.7011 0.4053 0.1789 0.048 Uiso 1 1 calc R U . . .
C12 C 0.6798(3) 0.18633(18) 0.42580(15) 0.0412(9) Uani 1 1 d . . . . .
C13 C 0.6555(8) 0.2597(8) 0.4495(6) 0.037(2) Uiso 0.370(12) 1 d . . P A 1
H13A H 0.6106 0.2870 0.4194 0.055 Uiso 0.370(12) 1 calc R U P A 1
H13B H 0.6256 0.2513 0.4848 0.055 Uiso 0.370(12) 1 calc R U P A 1
H13C H 0.7139 0.2902 0.4603 0.055 Uiso 0.370(12) 1 calc R U P A 1
C14 C 0.7451(8) 0.1466(6) 0.4697(4) 0.037(2) Uiso 0.370(12) 1 d . . P A 1
H14A H 0.7615 0.0972 0.4537 0.055 Uiso 0.370(12) 1 calc R U P A 1
H14B H 0.8035 0.1772 0.4804 0.055 Uiso 0.370(12) 1 calc R U P A 1
H14C H 0.7152 0.1382 0.5050 0.055 Uiso 0.370(12) 1 calc R U P A 1
C15 C 0.5790(8) 0.1342(6) 0.4136(5) 0.037(2) Uiso 0.370(12) 1 d . . P A 1
H15A H 0.5318 0.1596 0.3836 0.055 Uiso 0.370(12) 1 calc R U P A 1
H15B H 0.5933 0.0832 0.3995 0.055 Uiso 0.370(12) 1 calc R U P A 1
H15C H 0.5528 0.1294 0.4507 0.055 Uiso 0.370(12) 1 calc R U P A 1
C13' C 0.6340(6) 0.2614(6) 0.4438(4) 0.0516(14) Uiso 0.630(12) 1 d . . P A 2
H13D H 0.6770 0.3044 0.4397 0.077 Uiso 0.630(12) 1 calc R U P A 2
H13E H 0.5724 0.2697 0.4179 0.077 Uiso 0.630(12) 1 calc R U P A 2
H13F H 0.6237 0.2577 0.4851 0.077 Uiso 0.630(12) 1 calc R U P A 2
C14' C 0.7769(5) 0.1767(5) 0.4751(3) 0.0516(14) Uiso 0.630(12) 1 d . . P A 2
H14D H 0.8184 0.2214 0.4735 0.077 Uiso 0.630(12) 1 calc R U P A 2
H14E H 0.7595 0.1728 0.5148 0.077 Uiso 0.630(12) 1 calc R U P A 2
H14F H 0.8111 0.1303 0.4665 0.077 Uiso 0.630(12) 1 calc R U P A 2
C15' C 0.6221(6) 0.1196(4) 0.4302(3) 0.0516(14) Uiso 0.630(12) 1 d . . P A 2
H15D H 0.6039 0.1175 0.4698 0.077 Uiso 0.630(12) 1 calc R U P A 2
H15E H 0.5642 0.1222 0.4002 0.077 Uiso 0.630(12) 1 calc R U P A 2
H15F H 0.6588 0.0737 0.4238 0.077 Uiso 0.630(12) 1 calc R U P A 2
C16 C 1.08078(19) 0.13350(15) 0.21222(11) 0.0191(6) Uani 1 1 d . . . . .
C17 C 1.17935(19) 0.12463(15) 0.21827(12) 0.0204(6) Uani 1 1 d . . . . .
C18 C 1.2233(2) 0.07936(15) 0.26595(12) 0.0238(6) Uani 1 1 d . . . . .
H18A H 1.2908 0.0723 0.2713 0.029 Uiso 1 1 calc R U . . .
C19 C 1.1717(2) 0.04441(16) 0.30568(12) 0.0248(6) Uani 1 1 d . . . . .
C20 C 1.0726(2) 0.05559(15) 0.29827(12) 0.0230(6) Uani 1 1 d . . . . .
H20A H 1.0367 0.0334 0.3257 0.028 Uiso 1 1 calc R U . . .
C21 C 1.02600(19) 0.09872(15) 0.25122(12) 0.0198(6) Uani 1 1 d . . . . .
C22 C 1.2358(2) 0.16295(16) 0.17404(14) 0.0271(7) Uani 1 1 d . . . . .
C23 C 1.3446(2) 0.1487(2) 0.18942(15) 0.0401(8) Uani 1 1 d . . . . .
H23A H 1.3681 0.1674 0.2296 0.060 Uiso 1 1 calc R U . . .
H23B H 1.3774 0.1758 0.1610 0.060 Uiso 1 1 calc R U . . .
H23C H 1.3574 0.0937 0.1874 0.060 Uiso 1 1 calc R U . . .
C24 C 1.2012(2) 0.13083(19) 0.11128(13) 0.0321(7) Uani 1 1 d . . . . .
H24A H 1.1324 0.1408 0.0999 0.048 Uiso 1 1 calc R U . . .
H24B H 1.2128 0.0755 0.1111 0.048 Uiso 1 1 calc R U . . .
H24C H 1.2363 0.1558 0.0829 0.048 Uiso 1 1 calc R U . . .
C25 C 1.2210(2) 0.25001(17) 0.17369(15) 0.0386(8) Uani 1 1 d . . . . .
H25A H 1.1527 0.2616 0.1624 0.058 Uiso 1 1 calc R U . . .
H25B H 1.2569 0.2735 0.1450 0.058 Uiso 1 1 calc R U . . .
H25C H 1.2442 0.2705 0.2134 0.058 Uiso 1 1 calc R U . . .
C26 C 1.2211(2) -0.00479(16) 0.35750(13) 0.0346(8) Uani 1 1 d D . . . .
C27 C 1.2322(4) 0.0426(3) 0.41483(18) 0.0493(10) Uiso 0.746(5) 1 d D . P B 1
H27A H 1.1698 0.0638 0.4198 0.074 Uiso 0.746(5) 1 calc R U P B 1
H27B H 1.2564 0.0099 0.4488 0.074 Uiso 0.746(5) 1 calc R U P B 1
H27C H 1.2776 0.0845 0.4125 0.074 Uiso 0.746(5) 1 calc R U P B 1
C27' C 1.2962(7) 0.0480(6) 0.3943(5) 0.0344(10) Uiso 0.254(5) 1 d D . P B 2
H27D H 1.3317 0.0759 0.3676 0.052 Uiso 0.254(5) 1 calc R U P B 2
H27E H 1.2636 0.0846 0.4168 0.052 Uiso 0.254(5) 1 calc R U P B 2
H27F H 1.3409 0.0170 0.4219 0.052 Uiso 0.254(5) 1 calc R U P B 2
C28 C 1.3164(3) -0.0388(3) 0.3479(2) 0.0493(10) Uiso 0.746(5) 1 d D . P B 1
H28A H 1.3434 -0.0693 0.3827 0.074 Uiso 0.746(5) 1 calc R U P B 1
H28B H 1.3063 -0.0716 0.3127 0.074 Uiso 0.746(5) 1 calc R U P B 1
H28C H 1.3609 0.0025 0.3423 0.074 Uiso 0.746(5) 1 calc R U P B 1
C28' C 1.2940(8) -0.0564(7) 0.3322(6) 0.0344(10) Uiso 0.254(5) 1 d D . P B 2
H28D H 1.3320 -0.0251 0.3090 0.052 Uiso 0.254(5) 1 calc R U P B 2
H28E H 1.3366 -0.0810 0.3649 0.052 Uiso 0.254(5) 1 calc R U P B 2
H28F H 1.2594 -0.0957 0.3065 0.052 Uiso 0.254(5) 1 calc R U P B 2
C29' C 1.1558(3) -0.0736(2) 0.3680(2) 0.0344(10) Uiso 0.746(5) 1 d D . P B 1
H29A H 1.0931 -0.0546 0.3745 0.052 Uiso 0.746(5) 1 calc R U P B 1
H29B H 1.1475 -0.1072 0.3332 0.052 Uiso 0.746(5) 1 calc R U P B 1
H29C H 1.1858 -0.1024 0.4030 0.052 Uiso 0.746(5) 1 calc R U P B 1
C29 C 1.1602(9) -0.0520(8) 0.3940(6) 0.0493(10) Uiso 0.254(5) 1 d D . P B 2
H29D H 1.2024 -0.0799 0.4252 0.074 Uiso 0.254(5) 1 calc R U P B 2
H29E H 1.1184 -0.0178 0.4123 0.074 Uiso 0.254(5) 1 calc R U P B 2
H29F H 1.1209 -0.0885 0.3680 0.074 Uiso 0.254(5) 1 calc R U P B 2
C30 C 0.85606(19) 0.10657(17) 0.10321(12) 0.0237(6) Uani 1 1 d . . . . .
C31 C 0.8592(2) 0.03179(18) 0.07017(13) 0.0302(7) Uani 1 1 d . . . . .
C32 C 0.7694(4) -0.0116(4) 0.0674(4) 0.0272(13) Uiso 0.57(2) 1 d . . P C 1
H32A H 0.7741 -0.0596 0.0458 0.041 Uiso 0.57(2) 1 calc R U P C 1
H32B H 0.7584 -0.0231 0.1078 0.041 Uiso 0.57(2) 1 calc R U P C 1
H32C H 0.7159 0.0188 0.0469 0.041 Uiso 0.57(2) 1 calc R U P C 1
C33 C 0.9491(10) -0.0131(7) 0.1016(5) 0.0272(13) Uiso 0.57(2) 1 d . . P C 1
H33A H 1.0065 0.0184 0.1021 0.041 Uiso 0.57(2) 1 calc R U P C 1
H33B H 0.9411 -0.0253 0.1424 0.041 Uiso 0.57(2) 1 calc R U P C 1
H33C H 0.9559 -0.0607 0.0799 0.041 Uiso 0.57(2) 1 calc R U P C 1
C34 C 0.8712(5) 0.0536(5) 0.0022(3) 0.0272(13) Uiso 0.57(2) 1 d . . P C 1
H34A H 0.9306 0.0826 0.0026 0.041 Uiso 0.57(2) 1 calc R U P C 1
H34B H 0.8737 0.0065 -0.0208 0.041 Uiso 0.57(2) 1 calc R U P C 1
H34C H 0.8164 0.0846 -0.0159 0.041 Uiso 0.57(2) 1 calc R U P C 1
C32' C 0.7727(6) -0.0221(5) 0.0887(6) 0.0306(17) Uiso 0.43(2) 1 d . . P C 2
H32D H 0.7770 -0.0223 0.1320 0.046 Uiso 0.43(2) 1 calc R U P C 2
H32E H 0.7104 -0.0014 0.0705 0.046 Uiso 0.43(2) 1 calc R U P C 2
H32F H 0.7794 -0.0745 0.0747 0.046 Uiso 0.43(2) 1 calc R U P C 2
C33' C 0.9497(13) -0.0081(10) 0.0952(6) 0.0306(17) Uiso 0.43(2) 1 d . . P C 2
H33D H 0.9559 -0.0100 0.1386 0.046 Uiso 0.43(2) 1 calc R U P C 2
H33E H 0.9486 -0.0603 0.0795 0.046 Uiso 0.43(2) 1 calc R U P C 2
H33F H 1.0044 0.0197 0.0841 0.046 Uiso 0.43(2) 1 calc R U P C 2
C34' C 0.8542(7) 0.0328(7) 0.0088(4) 0.0306(17) Uiso 0.43(2) 1 d . . P C 2
H34D H 0.7953 0.0587 -0.0095 0.046 Uiso 0.43(2) 1 calc R U P C 2
H34E H 0.9099 0.0602 -0.0014 0.046 Uiso 0.43(2) 1 calc R U P C 2
H34F H 0.8541 -0.0199 -0.0061 0.046 Uiso 0.43(2) 1 calc R U P C 2
C35 C 0.87724(19) 0.30951(15) 0.06335(13) 0.0300(7) Uani 1 1 d D . . . .
C36 C 0.8905(3) 0.3953(2) 0.07164(19) 0.0438(9) Uiso 0.788(6) 1 d D . P D 1
H36A H 0.8841 0.4202 0.0327 0.066 Uiso 0.788(6) 1 calc R U P D 1
H36B H 0.8415 0.4153 0.0934 0.066 Uiso 0.788(6) 1 calc R U P D 1
H36C H 0.9543 0.4057 0.0941 0.066 Uiso 0.788(6) 1 calc R U P D 1
C37 C 0.7802(3) 0.2879(3) 0.0293(2) 0.0438(9) Uiso 0.788(6) 1 d D . P D 1
H37A H 0.7725 0.3103 -0.0105 0.066 Uiso 0.788(6) 1 calc R U P D 1
H37B H 0.7754 0.2321 0.0262 0.066 Uiso 0.788(6) 1 calc R U P D 1
H37C H 0.7299 0.3074 0.0502 0.066 Uiso 0.788(6) 1 calc R U P D 1
C36' C 0.7705(5) 0.3249(12) 0.0453(10) 0.063(4) Uiso 0.212(6) 1 d D . P D 2
H36D H 0.7589 0.3478 0.0056 0.094 Uiso 0.212(6) 1 calc R U P D 2
H36E H 0.7351 0.2766 0.0448 0.094 Uiso 0.212(6) 1 calc R U P D 2
H36F H 0.7489 0.3601 0.0738 0.094 Uiso 0.212(6) 1 calc R U P D 2
C38 C 0.9565(3) 0.2769(3) 0.03277(19) 0.0438(9) Uiso 0.788(6) 1 d D . P D 1
H38A H 0.9514 0.2987 -0.0072 0.066 Uiso 0.788(6) 1 calc R U P D 1
H38B H 1.0191 0.2900 0.0559 0.066 Uiso 0.788(6) 1 calc R U P D 1
H38C H 0.9500 0.2212 0.0299 0.066 Uiso 0.788(6) 1 calc R U P D 1
C37' C 0.8805(15) 0.2529(9) 0.0132(6) 0.063(4) Uiso 0.212(6) 1 d D . P D 2
H37D H 0.8731 0.2804 -0.0247 0.094 Uiso 0.212(6) 1 calc R U P D 2
H37E H 0.9421 0.2259 0.0197 0.094 Uiso 0.212(6) 1 calc R U P D 2
H37F H 0.8282 0.2158 0.0122 0.094 Uiso 0.212(6) 1 calc R U P D 2
C38' C 0.9598(10) 0.3655(10) 0.0656(9) 0.063(4) Uiso 0.212(6) 1 d D . P D 2
H38D H 0.9568 0.3902 0.0268 0.094 Uiso 0.212(6) 1 calc R U P D 2
H38E H 0.9553 0.4044 0.0959 0.094 Uiso 0.212(6) 1 calc R U P D 2
H38F H 1.0207 0.3379 0.0755 0.094 Uiso 0.212(6) 1 calc R U P D 2
P1 P 0.04242(5) 0.34516(4) 0.35008(4) 0.02601(18) Uani 1 1 d . . . . .
C101 C 0.0257(2) 0.34981(17) 0.42644(13) 0.0273(7) Uani 1 1 d . . . . .
C102 C -0.0662(2) 0.3496(2) 0.44030(16) 0.0414(9) Uani 1 1 d . . . . .
H10D H -0.1202 0.3472 0.4095 0.050 Uiso 1 1 calc R U . . .
C103 C -0.0792(2) 0.3528(2) 0.49890(16) 0.0484(10) Uani 1 1 d . . . . .
H10E H -0.1423 0.3535 0.5083 0.058 Uiso 1 1 calc R U . . .
C104 C -0.0013(3) 0.3552(2) 0.54388(16) 0.0436(9) Uani 1 1 d . . . . .
H10F H -0.0109 0.3569 0.5841 0.052 Uiso 1 1 calc R U . . .
C105 C 0.0908(2) 0.35510(19) 0.53077(14) 0.0374(8) Uani 1 1 d . . . . .
H10G H 0.1444 0.3566 0.5618 0.045 Uiso 1 1 calc R U . . .
C106 C 0.1045(2) 0.35288(18) 0.47206(14) 0.0310(7) Uani 1 1 d . . . . .
H10H H 0.1676 0.3534 0.4628 0.037 Uiso 1 1 calc R U . . .
C111 C 0.1673(2) 0.33820(17) 0.34534(13) 0.0275(7) Uani 1 1 d . . . . .
C112 C 0.2122(2) 0.2673(2) 0.34941(15) 0.0391(8) Uani 1 1 d . . . . .
H11D H 0.1765 0.2220 0.3532 0.047 Uiso 1 1 calc R U . . .
C113 C 0.3094(3) 0.2633(2) 0.34791(16) 0.0496(10) Uani 1 1 d . . . . .
H11E H 0.3409 0.2151 0.3513 0.060 Uiso 1 1 calc R U . . .
C114 C 0.3615(2) 0.3293(2) 0.34144(15) 0.0438(9) Uani 1 1 d . . . . .
H11F H 0.4283 0.3259 0.3405 0.053 Uiso 1 1 calc R U . . .
C115 C 0.3171(2) 0.3994(2) 0.33634(14) 0.0407(8) Uani 1 1 d . . . . .
H11G H 0.3528 0.4444 0.3315 0.049 Uiso 1 1 calc R U . . .
C116 C 0.2194(2) 0.40426(19) 0.33831(14) 0.0363(8) Uani 1 1 d . . . . .
H11H H 0.1882 0.4526 0.3349 0.044 Uiso 1 1 calc R U . . .
C121 C -0.00628(19) 0.42883(17) 0.31119(13) 0.0255(6) Uani 1 1 d . . . . .
C122 C -0.0022(2) 0.43353(18) 0.25021(14) 0.0333(7) Uani 1 1 d . . . . .
H12A H 0.0241 0.3926 0.2307 0.040 Uiso 1 1 calc R U . . .
C123 C -0.0368(2) 0.4978(2) 0.21900(14) 0.0377(8) Uani 1 1 d . . . . .
H12B H -0.0327 0.5018 0.1780 0.045 Uiso 1 1 calc R U . . .
C124 C -0.0777(2) 0.55714(19) 0.24714(14) 0.0339(7) Uani 1 1 d . . . . .
H12C H -0.1014 0.6014 0.2254 0.041 Uiso 1 1 calc R U . . .
C125 C -0.0837(2) 0.55142(19) 0.30650(14) 0.0339(7) Uani 1 1 d . . . . .
H12D H -0.1133 0.5912 0.3254 0.041 Uiso 1 1 calc R U . . .
C126 C -0.0468(2) 0.48822(17) 0.33889(13) 0.0289(7) Uani 1 1 d . . . . .
H12E H -0.0493 0.4855 0.3802 0.035 Uiso 1 1 calc R U . . .
C131 C -0.0190(3) 0.2633(2) 0.3156(2) 0.0443(10) Uani 1 1 d . . . . .
H31X H 0.004(2) 0.217(2) 0.3414(15) 0.053(11) Uiso 1 1 d . . . . .
H31Y H -0.007(3) 0.264(2) 0.2776(18) 0.071(15) Uiso 1 1 d . . . . .
H31Z H -0.083(3) 0.271(2) 0.3188(18) 0.082(15) Uiso 1 1 d . . . . .

loop_
_atom_site_aniso_label
_atom_site_aniso_U_11
_atom_site_aniso_U_22
_atom_site_aniso_U_33
_atom_site_aniso_U_23
_atom_site_aniso_U_13
_atom_site_aniso_U_12
W1 0.01600(6) 0.01961(6) 0.01640(6) 0.00079(5) 0.00243(4) 0.00008(5)
O1 0.0189(10) 0.0267(11) 0.0191(10) 0.0000(8) 0.0053(8) 0.0022(8)
O2 0.0167(9) 0.0267(10) 0.0225(10) 0.0042(9) 0.0014(8) -0.0012(8)
O3 0.0247(10) 0.0227(10) 0.021(1) 0.0062(8) 0.0038(8) -0.0013(8)
N1 0.0219(12) 0.0208(12) 0.0215(12) 0.0044(10) 0.0057(10) 0.0012(10)
C1 0.0164(13) 0.0232(15) 0.0193(14) -0.0031(11) 0.0053(11) -0.0036(11)
C2 0.0211(14) 0.0209(14) 0.0241(15) 0.0014(12) 0.0062(12) -0.0012(11)
C3 0.0310(17) 0.0241(15) 0.0311(17) 0.0003(13) 0.0160(14) 0.0047(13)
C4 0.0350(17) 0.0261(16) 0.0236(16) -0.0003(12) 0.0098(14) -0.0030(13)
C5 0.0248(15) 0.0245(15) 0.0236(15) 0.0053(12) 0.0015(12) -0.0021(12)
C6 0.0179(14) 0.0201(14) 0.0263(15) -0.0019(12) 0.0040(12) -0.0031(11)
C7 0.0249(16) 0.0227(15) 0.0236(16) 0.0037(13) 0.0068(13) -0.0001(12)
C8 0.0250(15) 0.0252(16) 0.0280(16) 0.0032(13) 0.0091(13) 0.0065(12)
C9 0.0417(19) 0.0299(18) 0.044(2) 0.0098(15) 0.0218(16) 0.0131(15)
C10 0.0280(17) 0.0385(19) 0.0337(18) 0.0075(15) 0.0024(14) 0.0067(14)
C11 0.0343(18) 0.0220(16) 0.0417(19) 0.0077(14) 0.0149(15) 0.0058(13)
C12 0.067(2) 0.0303(19) 0.0315(18) 0.0048(14) 0.0235(18) 0.0070(17)
C16 0.0205(14) 0.0173(14) 0.0182(14) -0.0016(11) -0.0008(11) 0.0000(11)
C17 0.0198(14) 0.0192(14) 0.0216(14) -0.0049(11) 0.0016(12) 0.0000(11)
C18 0.0201(14) 0.0240(15) 0.0258(15) -0.0062(12) -0.0004(12) 0.0068(12)
C19 0.0321(16) 0.0220(15) 0.0192(14) -0.0010(12) 0.0007(13) 0.0086(12)
C20 0.0287(16) 0.0208(14) 0.0203(14) -0.0019(12) 0.0066(12) 0.0015(12)
C21 0.0215(14) 0.0177(14) 0.0196(14) -0.0055(11) 0.0016(12) 0.0011(11)
C22 0.0191(15) 0.0297(17) 0.0328(17) 0.0024(13) 0.0048(13) -0.0034(12)
C23 0.0200(16) 0.057(2) 0.043(2) 0.0062(17) 0.0037(15) -0.0060(15)
C24 0.0269(16) 0.0428(19) 0.0279(17) 0.0058(15) 0.0081(14) -0.0035(14)
C25 0.0360(19) 0.0293(18) 0.050(2) 0.0104(16) 0.0046(16) -0.0096(14)
C26 0.0414(19) 0.0320(17) 0.0271(17) -0.0034(14) -0.0037(15) 0.0147(15)
C30 0.0184(14) 0.0305(16) 0.0228(15) 0.0034(12) 0.0053(12) 0.0014(12)
C31 0.0226(15) 0.0332(17) 0.0343(17) -0.0118(14) 0.0029(13) 0.0007(13)
C35 0.0346(18) 0.0323(18) 0.0228(16) 0.0093(13) 0.0039(13) -0.0027(14)
P1 0.0176(4) 0.0253(4) 0.0333(4) -0.0089(3) -0.0015(3) 0.0007(3)
C101 0.0208(15) 0.0267(15) 0.0333(17) -0.0019(13) 0.0012(13) 0.0023(12)
C102 0.0211(17) 0.060(2) 0.042(2) 0.0081(17) 0.0019(15) 0.0046(15)
C103 0.0272(19) 0.072(3) 0.047(2) 0.009(2) 0.0094(17) 0.0110(18)
C104 0.043(2) 0.051(2) 0.038(2) 0.0073(17) 0.0112(17) 0.0099(17)
C105 0.0355(19) 0.0402(19) 0.0332(19) 0.0011(15) -0.0043(15) 0.0026(15)
C106 0.0229(16) 0.0328(17) 0.0364(19) -0.0036(14) 0.0018(14) -0.0015(13)
C111 0.0193(15) 0.0328(18) 0.0288(16) -0.0100(13) -0.0009(13) 0.0056(12)
C112 0.0341(19) 0.038(2) 0.047(2) 0.0018(16) 0.0137(16) 0.0115(15)
C113 0.037(2) 0.058(3) 0.057(2) 0.000(2) 0.0161(18) 0.0234(19)
C114 0.0193(16) 0.074(3) 0.039(2) -0.0038(19) 0.0055(15) 0.0084(18)
C115 0.0237(17) 0.053(2) 0.043(2) -0.0041(17) -0.0016(15) -0.0077(16)
C116 0.0228(16) 0.0340(18) 0.049(2) -0.0106(16) -0.0047(15) 0.0028(14)
C121 0.0158(14) 0.0310(16) 0.0277(16) -0.0055(13) -0.0027(12) 0.0024(12)
C122 0.0296(17) 0.0376(18) 0.0323(18) -0.0101(15) 0.0038(14) 0.0088(14)
C123 0.0330(18) 0.052(2) 0.0277(17) 0.0013(16) 0.0045(15) 0.0070(16)
C124 0.0225(16) 0.0406(19) 0.0375(19) 0.0041(15) 0.0016(14) 0.0060(14)
C125 0.0273(17) 0.0383(19) 0.0356(18) -0.0045(15) 0.0035(14) 0.0108(14)
C126 0.0249(16) 0.0337(17) 0.0273(16) -0.0041(13) 0.0020(13) 0.0043(13)
C131 0.036(2) 0.032(2) 0.061(3) -0.015(2) -0.005(2) -0.0049(16)

loop_
_atom_type_symbol
_atom_type_description
_atom_type_scat_dispersion_real
_atom_type_scat_dispersion_imag
_atom_type_scat_source
C C 0.0033 0.0016 'International Tables Vol C Tables 4.2.6.8 and 6.1.1.4'
H H 0.0000 0.0000 'International Tables Vol C Tables 4.2.6.8 and 6.1.1.4'
N N 0.0061 0.0033 'International Tables Vol C Tables 4.2.6.8 and 6.1.1.4'
O O 0.0106 0.0060 'International Tables Vol C Tables 4.2.6.8 and 6.1.1.4'
P P 0.1023 0.0942 'International Tables Vol C Tables 4.2.6.8 and 6.1.1.4'
W W -0.8490 6.8722 'International Tables Vol C Tables 4.2.6.8 and 6.1.1.4'

loop_
_geom_angle_atom_site_label_1
_geom_angle_atom_site_label_2
_geom_angle_atom_site_label_3
_geom_angle
C30 W1 O3 110.33(11)
C30 W1 O1 102.31(10)
O3 W1 O1 98.26(7)
C30 W1 O2 102.15(10)
O3 W1 O2 89.11(7)
O1 W1 O2 150.09(8)
C30 W1 N1 104.07(11)
O3 W1 N1 144.38(8)
O1 W1 N1 82.91(8)
O2 W1 N1 74.65(8)
C1 O1 W1 130.43(16)
C16 O2 W1 121.25(16)
C35 O3 W1 139.27(16)
C21 N1 C7 120.2(2)
C21 N1 W1 117.82(17)
C7 N1 W1 121.21(18)
O1 C1 C6 118.2(2)
O1 C1 C2 121.4(2)
C6 C1 C2 120.4(2)
C3 C2 C1 116.5(2)
C3 C2 C8 121.4(2)
C1 C2 C8 122.1(2)
C4 C3 C2 124.0(3)
C4 C3 H3A 118.0
C2 C3 H3A 118.0
C3 C4 C5 117.5(3)
C3 C4 C12 121.3(3)
C5 C4 C12 121.1(3)
C6 C5 C4 121.4(3)
C6 C5 H5A 119.3
C4 C5 H5A 119.3
C5 C6 C1 120.1(3)
C5 C6 C7 121.7(3)
C1 C6 C7 118.2(2)
N1 C7 C6 111.3(2)
N1 C7 H7A 111.5(14)
C6 C7 H7A 109.2(15)
N1 C7 H7B 109.0(18)
C6 C7 H7B 109.0(18)
H7A C7 H7B 107(2)
C2 C8 C10 111.0(2)
C2 C8 C9 112.5(2)
C10 C8 C9 107.2(2)
C2 C8 C11 109.0(2)
C10 C8 C11 110.0(2)
C9 C8 C11 107.1(2)
C8 C9 H9A 109.5
C8 C9 H9B 109.5
H9A C9 H9B 109.5
C8 C9 H9C 109.5
H9A C9 H9C 109.5
H9B C9 H9C 109.5
C8 C10 H10A 109.5
C8 C10 H10B 109.5
H10A C10 H10B 109.5
C8 C10 H10C 109.5
H10A C10 H10C 109.5
H10B C10 H10C 109.5
C8 C11 H11A 109.5
C8 C11 H11B 109.5
H11A C11 H11B 109.5
C8 C11 H11C 109.5
H11A C11 H11C 109.5
H11B C11 H11C 109.5
C14 C12 C13 109.4(7)
C14 C12 C4 115.3(5)
C15' C12 C4 111.2(4)
C13 C12 C4 113.7(6)
C15' C12 C13' 113.8(5)
C4 C12 C13' 112.3(4)
C15' C12 C14' 106.9(4)
C4 C12 C14' 107.9(4)
C13' C12 C14' 104.2(4)
C14 C12 C15 106.7(5)
C13 C12 C15 107.2(6)
C4 C12 C15 103.8(4)
C12 C13 H13A 109.5
C12 C13 H13B 109.5
H13A C13 H13B 109.5
C12 C13 H13C 109.5
H13A C13 H13C 109.5
H13B C13 H13C 109.5
C12 C14 H14A 109.5
C12 C14 H14B 109.5
H14A C14 H14B 109.5
C12 C14 H14C 109.5
H14A C14 H14C 109.5
H14B C14 H14C 109.5
C12 C15 H15A 109.5
C12 C15 H15B 109.5
H15A C15 H15B 109.5
C12 C15 H15C 109.5
H15A C15 H15C 109.5
H15B C15 H15C 109.5
C12 C13' H13D 109.5
C12 C13' H13E 109.5
H13D C13' H13E 109.5
C12 C13' H13F 109.5
H13D C13' H13F 109.5
H13E C13' H13F 109.5
C12 C14' H14D 109.5
C12 C14' H14E 109.5
H14D C14' H14E 109.5
C12 C14' H14F 109.5
H14D C14' H14F 109.5
H14E C14' H14F 109.5
C12 C15' H15D 109.5
C12 C15' H15E 109.5
H15D C15' H15E 109.5
C12 C15' H15F 109.5
H15D C15' H15F 109.5
H15E C15' H15F 109.5
O2 C16 C17 123.5(2)
O2 C16 C21 114.1(2)
C17 C16 C21 122.4(2)
C16 C17 C18 116.8(3)
C16 C17 C22 120.4(2)
C18 C17 C22 122.8(2)
C19 C18 C17 122.6(3)
C19 C18 H18A 118.7
C17 C18 H18A 118.7
C18 C19 C20 118.7(3)
C18 C19 C26 121.8(2)
C20 C19 C26 119.5(3)
C21 C20 C19 120.6(3)
C21 C20 H20A 119.7
C19 C20 H20A 119.7
C20 C21 N1 129.6(3)
C20 C21 C16 118.9(2)
N1 C21 C16 111.5(2)
C25 C22 C17 110.5(2)
C25 C22 C23 106.9(2)
C17 C22 C23 112.6(2)
C25 C22 C24 109.5(3)
C17 C22 C24 109.4(2)
C23 C22 C24 107.8(3)
C22 C23 H23A 109.5
C22 C23 H23B 109.5
H23A C23 H23B 109.5
C22 C23 H23C 109.5
H23A C23 H23C 109.5
H23B C23 H23C 109.5
C22 C24 H24A 109.5
C22 C24 H24B 109.5
H24A C24 H24B 109.5
C22 C24 H24C 109.5
H24A C24 H24C 109.5
H24B C24 H24C 109.5
C22 C25 H25A 109.5
C22 C25 H25B 109.5
H25A C25 H25B 109.5
C22 C25 H25C 109.5
H25A C25 H25C 109.5
H25B C25 H25C 109.5
C28 C26 C19 114.2(3)
C29 C26 C19 119.7(6)
C28 C26 C27 111.3(3)
C19 C26 C27 109.0(3)
C29 C26 C27' 114.9(8)
C19 C26 C27' 105.7(5)
C29 C26 C28' 110.9(9)
C19 C26 C28' 106.5(6)
C27' C26 C28' 96.4(7)
C28 C26 C29' 106.3(3)
C19 C26 C29' 110.2(3)
C27 C26 C29' 105.4(3)
C26 C27 H27A 109.5
C26 C27 H27B 109.5
H27A C27 H27B 109.5
C26 C27 H27C 109.5
H27A C27 H27C 109.5
H27B C27 H27C 109.5
C26 C27' H27D 109.5
C26 C27' H27E 109.5
H27D C27' H27E 109.5
C26 C27' H27F 109.5
H27D C27' H27F 109.5
H27E C27' H27F 109.5
C26 C28 H28A 109.5
C26 C28 H28B 109.5
H28A C28 H28B 109.5
C26 C28 H28C 109.5
H28A C28 H28C 109.5
H28B C28 H28C 109.5
C26 C28' H28D 109.5
C26 C28' H28E 109.5
H28D C28' H28E 109.5
C26 C28' H28F 109.5
H28D C28' H28F 109.5
H28E C28' H28F 109.5
C26 C29' H29A 109.5
C26 C29' H29B 109.5
H29A C29' H29B 109.5
C26 C29' H29C 109.5
H29A C29' H29C 109.5
H29B C29' H29C 109.5
C26 C29 H29D 109.5
C26 C29 H29E 109.5
H29D C29 H29E 109.5
C26 C29 H29F 109.5
H29D C29 H29F 109.5
H29E C29 H29F 109.5
C31 C30 W1 159.7(2)
C34' C31 C33' 107.0(7)
C34' C31 C30 119.4(5)
C32 C31 C30 111.8(3)
C33' C31 C30 107.8(7)
C32 C31 C33 113.0(6)
C30 C31 C33 107.0(5)
C32 C31 C34 107.6(4)
C30 C31 C34 106.8(4)
C33 C31 C34 110.5(5)
C34' C31 C32' 110.3(4)
C33' C31 C32' 105.1(7)
C30 C31 C32' 106.3(4)
C31 C32 H32A 109.5
C31 C32 H32B 109.5
H32A C32 H32B 109.5
C31 C32 H32C 109.5
H32A C32 H32C 109.5
H32B C32 H32C 109.5
C31 C33 H33A 109.5
C31 C33 H33B 109.5
H33A C33 H33B 109.5
C31 C33 H33C 109.5
H33A C33 H33C 109.5
H33B C33 H33C 109.5
C31 C34 H34A 109.5
C31 C34 H34B 109.5
H34A C34 H34B 109.5
C31 C34 H34C 109.5
H34A C34 H34C 109.5
H34B C34 H34C 109.5
C31 C32' H32D 109.5
C31 C32' H32E 109.5
H32D C32' H32E 109.5
C31 C32' H32F 109.5
H32D C32' H32F 109.5
H32E C32' H32F 109.5
C31 C33' H33D 109.5
C31 C33' H33E 109.5
H33D C33' H33E 109.5
C31 C33' H33F 109.5
H33D C33' H33F 109.5
H33E C33' H33F 109.5
C31 C34' H34D 109.5
C31 C34' H34E 109.5
H34D C34' H34E 109.5
C31 C34' H34F 109.5
H34D C34' H34F 109.5
H34E C34' H34F 109.5
O3 C35 C37 108.6(3)
O3 C35 C38' 105.7(8)
O3 C35 C36 107.0(3)
C37 C35 C36 113.2(3)
O3 C35 C37' 115.0(8)
C38' C35 C37' 109.1(11)
O3 C35 C36' 105.5(8)
C38' C35 C36' 128.2(11)
C37' C35 C36' 93.5(11)
O3 C35 C38 107.7(3)
C37 C35 C38 110.2(3)
C36 C35 C38 109.9(3)
C35 C36 H36A 109.5
C35 C36 H36B 109.5
H36A C36 H36B 109.5
C35 C36 H36C 109.5
H36A C36 H36C 109.5
H36B C36 H36C 109.5
C35 C37 H37A 109.5
C35 C37 H37B 109.5
H37A C37 H37B 109.5
C35 C37 H37C 109.5
H37A C37 H37C 109.5
H37B C37 H37C 109.5
C35 C36' H36D 109.5
C35 C36' H36E 109.5
H36D C36' H36E 109.5
C35 C36' H36F 109.5
H36D C36' H36F 109.5
H36E C36' H36F 109.5
C35 C38 H38A 109.5
C35 C38 H38B 109.5
H38A C38 H38B 109.5
C35 C38 H38C 109.5
H38A C38 H38C 109.5
H38B C38 H38C 109.5
C35 C37' H37D 109.5
C35 C37' H37E 109.5
H37D C37' H37E 109.5
C35 C37' H37F 109.5
H37D C37' H37F 109.5
H37E C37' H37F 109.5
C35 C38' H38D 109.5
C35 C38' H38E 109.5
H38D C38' H38E 109.5
C35 C38' H38F 109.5
H38D C38' H38F 109.5
H38E C38' H38F 109.5
C131 P1 C121 108.39(17)
C131 P1 C111 109.37(17)
C121 P1 C111 109.21(14)
C131 P1 C101 109.4(2)
C121 P1 C101 110.09(14)
C111 P1 C101 110.38(14)
C102 C101 C106 119.5(3)
C102 C101 P1 119.8(2)
C106 C101 P1 120.6(2)
C103 C102 C101 119.9(3)
C103 C102 H10D 120.1
C101 C102 H10D 120.1
C104 C103 C102 120.4(3)
C104 C103 H10E 119.8
C102 C103 H10E 119.8
C103 C104 C105 120.3(3)
C103 C104 H10F 119.8
C105 C104 H10F 119.8
C104 C105 C106 119.6(3)
C104 C105 H10G 120.2
C106 C105 H10G 120.2
C105 C106 C101 120.2(3)
C105 C106 H10H 119.9
C101 C106 H10H 119.9
C112 C111 C116 120.3(3)
C112 C111 P1 120.0(2)
C116 C111 P1 119.7(2)
C113 C112 C111 119.2(3)
C113 C112 H11D 120.4
C111 C112 H11D 120.4
C112 C113 C114 120.6(3)
C112 C113 H11E 119.7
C114 C113 H11E 119.7
C115 C114 C113 120.4(3)
C115 C114 H11F 119.8
C113 C114 H11F 119.8
C114 C115 C116 119.6(3)
C114 C115 H11G 120.2
C116 C115 H11G 120.2
C115 C116 C111 119.9(3)
C115 C116 H11H 120.0
C111 C116 H11H 120.0
C126 C121 C122 119.7(3)
C126 C121 P1 122.6(2)
C122 C121 P1 117.7(2)
C123 C122 C121 119.5(3)
C123 C122 H12A 120.2
C121 C122 H12A 120.2
C122 C123 C124 120.5(3)
C122 C123 H12B 119.8
C124 C123 H12B 119.8
C125 C124 C123 119.8(3)
C125 C124 H12C 120.1
C123 C124 H12C 120.1
C124 C125 C126 120.5(3)
C124 C125 H12D 119.8
C126 C125 H12D 119.8
C125 C126 C121 120.1(3)
C125 C126 H12E 120.0
C121 C126 H12E 120.0
P1 C131 H31X 107(2)
P1 C131 H31Y 105(3)
H31X C131 H31Y 118(3)
P1 C131 H31Z 105(3)
H31X C131 H31Z 107(3)
H31Y C131 H31Z 114(4)

loop_
_geom_bond_atom_site_label_1
_geom_bond_atom_site_label_2
_geom_bond_distance
W1 C30 1.757(3)
W1 O3 1.9161(18)
W1 O1 1.9771(18)
W1 O2 1.9918(18)
W1 N1 2.085(2)
O1 C1 1.349(3)
O2 C16 1.354(3)
O3 C35 1.435(3)
N1 C21 1.391(3)
N1 C7 1.462(3)
C1 C6 1.410(4)
C1 C2 1.413(4)
C2 C3 1.412(4)
C2 C8 1.524(4)
C3 C4 1.386(4)
C3 H3A 0.9500
C4 C5 1.395(4)
C4 C12 1.543(4)
C5 C6 1.386(4)
C5 H5A 0.9500
C6 C7 1.516(4)
C7 H7A 1.00(3)
C7 H7B 0.97(3)
C8 C10 1.533(4)
C8 C9 1.539(4)
C8 C11 1.540(4)
C9 H9A 0.9800
C9 H9B 0.9800
C9 H9C 0.9800
C10 H10A 0.9800
C10 H10B 0.9800
C10 H10C 0.9800
C11 H11A 0.9800
C11 H11B 0.9800
C11 H11C 0.9800
C12 C14 1.427(10)
C12 C15' 1.435(7)
C12 C13 1.453(14)
C12 C13' 1.547(10)
C12 C14' 1.637(8)
C12 C15 1.676(11)
C13 H13A 0.9800
C13 H13B 0.9800
C13 H13C 0.9800
C14 H14A 0.9800
C14 H14B 0.9800
C14 H14C 0.9800
C15 H15A 0.9800
C15 H15B 0.9800
C15 H15C 0.9800
C13' H13D 0.9800
C13' H13E 0.9800
C13' H13F 0.9800
C14' H14D 0.9800
C14' H14E 0.9800
C14' H14F 0.9800
C15' H15D 0.9800
C15' H15E 0.9800
C15' H15F 0.9800
C16 C17 1.386(4)
C16 C21 1.409(4)
C17 C18 1.406(4)
C17 C22 1.538(4)
C18 C19 1.394(4)
C18 H18A 0.9500
C19 C20 1.398(4)
C19 C26 1.535(4)
C20 C21 1.388(4)
C20 H20A 0.9500
C22 C25 1.535(4)
C22 C23 1.541(4)
C22 C24 1.543(4)
C23 H23A 0.9800
C23 H23B 0.9800
C23 H23C 0.9800
C24 H24A 0.9800
C24 H24B 0.9800
C24 H24C 0.9800
C25 H25A 0.9800
C25 H25B 0.9800
C25 H25C 0.9800
C26 C28 1.521(4)
C26 C29 1.534(4)
C26 C27 1.536(4)
C26 C27' 1.548(4)
C26 C28' 1.550(4)
C26 C29' 1.558(3)
C27 H27A 0.9800
C27 H27B 0.9800
C27 H27C 0.9800
C27' H27D 0.9800
C27' H27E 0.9800
C27' H27F 0.9800
C28 H28A 0.9800
C28 H28B 0.9800
C28 H28C 0.9800
C28' H28D 0.9800
C28' H28E 0.9800
C28' H28F 0.9800
C29' H29A 0.9800
C29' H29B 0.9800
C29' H29C 0.9800
C29 H29D 0.9800
C29 H29E 0.9800
C29 H29F 0.9800
C30 C31 1.513(4)
C31 C34' 1.393(9)
C31 C32 1.471(7)
C31 C33' 1.488(18)
C31 C33 1.565(13)
C31 C34 1.633(8)
C31 C32' 1.652(10)
C32 H32A 0.9800
C32 H32B 0.9800
C32 H32C 0.9800
C33 H33A 0.9800
C33 H33B 0.9800
C33 H33C 0.9800
C34 H34A 0.9800
C34 H34B 0.9800
C34 H34C 0.9800
C32' H32D 0.9800
C32' H32E 0.9800
C32' H32F 0.9800
C33' H33D 0.9800
C33' H33E 0.9800
C33' H33F 0.9800
C34' H34D 0.9800
C34' H34E 0.9800
C34' H34F 0.9800
C35 C37 1.510(3)
C35 C38' 1.517(5)
C35 C36 1.519(3)
C35 C37' 1.520(5)
C35 C36' 1.522(5)
C35 C38 1.524(3)
C36 H36A 0.9800
C36 H36B 0.9800
C36 H36C 0.9800
C37 H37A 0.9800
C37 H37B 0.9800
C37 H37C 0.9800
C36' H36D 0.9800
C36' H36E 0.9800
C36' H36F 0.9800
C38 H38A 0.9800
C38 H38B 0.9800
C38 H38C 0.9800
C37' H37D 0.9800
C37' H37E 0.9800
C37' H37F 0.9800
C38' H38D 0.9800
C38' H38E 0.9800
C38' H38F 0.9800
P1 C131 1.788(3)
P1 C121 1.789(3)
P1 C111 1.791(3)
P1 C101 1.799(3)
C101 C102 1.387(4)
C101 C106 1.397(4)
C102 C103 1.381(5)
C102 H10D 0.9500
C103 C104 1.379(5)
C103 H10E 0.9500
C104 C105 1.383(5)
C104 H10F 0.9500
C105 C106 1.386(4)
C105 H10G 0.9500
C106 H10H 0.9500
C111 C112 1.388(4)
C111 C116 1.392(4)
C112 C113 1.382(4)
C112 H11D 0.9500
C113 C114 1.389(5)
C113 H11E 0.9500
C114 C115 1.373(5)
C114 H11F 0.9500
C115 C116 1.392(4)
C115 H11G 0.9500
C116 H11H 0.9500
C121 C126 1.387(4)
C121 C122 1.405(4)
C122 C123 1.377(4)
C122 H12A 0.9500
C123 C124 1.394(4)
C123 H12B 0.9500
C124 C125 1.376(4)
C124 H12C 0.9500
C125 C126 1.383(4)
C125 H12D 0.9500
C126 H12E 0.9500
C131 H31X 1.03(4)
C131 H31Y 0.91(4)
C131 H31Z 0.93(4)
